data_7234678
loop_
_publ_author_name
'Hilgar, Jeremy D.'
'Butts, Aaron K.'
'Rinehart, Jeffrey D.'

_publ_section_title
;
 A method for extending AC susceptometry to long-timescale magnetic
 relaxation.
;
_journal_name_full 'Physical chemistry chemical physics : PCCP'
_journal_paper_doi 10.1039/c9cp03936h
_journal_year 2019
_chemical_formula_moiety 'C40 H56 Er K O6, 2(C4 H8 O)'
_chemical_formula_sum 'C48 H72 Er K O8'
_chemical_formula_weight 983.41
_chemical_properties_physical Air-sensitive,Moisture-sensitive,Oxygen-sensitive
_space_group_crystal_system monoclinic
_space_group_IT_number 14
_space_group_name_Hall '-P 2yn'
_space_group_name_H-M_alt 'P 1 21/n 1'
_symmetry_space_group_name_Hall '-P 2yn'
_symmetry_space_group_name_H-M 'P 1 21/n 1'
_atom_sites_solution_hydrogens geom
_audit_creation_date 2019-07-09
_audit_creation_method
;
Olex2 1.2
(compiled 2018.05.29 svn.r3508 for OlexSys, GUI svn.r5506)
;
_audit_update_record
;
2019-07-10 deposited with the CCDC.    2019-10-02 downloaded from the CCDC.
;
_cell_angle_alpha 90
_cell_angle_beta 92.578(2)
_cell_angle_gamma 90
_cell_formula_units_Z 4
_cell_length_a 9.8556(5)
_cell_length_b 20.0974(11)
_cell_length_c 22.9588(12)
_cell_measurement_reflns_used 9908
_cell_measurement_temperature 100.15
_cell_measurement_theta_max 54.02
_cell_measurement_theta_min 2.54
_cell_volume 4542.9(4)
_computing_cell_refinement 'SAINT V8.38A (?, 2016)'
_computing_data_reduction 'SAINT V8.38A (?, 2016)'
_computing_molecular_graphics 'Olex2 (Dolomanov et al., 2009)'
_computing_publication_material 'Olex2 (Dolomanov et al., 2009)'
_computing_structure_refinement 'ShelXL (Sheldrick, 2015)'
_computing_structure_solution 'SHELXT 2014/5 (Sheldrick, 2014)'
_diffrn_ambient_temperature 100.15
_diffrn_measured_fraction_theta_full 0.999
_diffrn_measured_fraction_theta_max 0.997
_diffrn_measurement_device_type 'Bruker APEX-II CCD'
_diffrn_measurement_method '\f and \w scans'
_diffrn_radiation_type GaK\a
_diffrn_radiation_wavelength 1.34139
_diffrn_reflns_av_R_equivalents 0.0677
_diffrn_reflns_av_unetI/netI 0.0535
_diffrn_reflns_Laue_measured_fraction_full 0.999
_diffrn_reflns_Laue_measured_fraction_max 0.997
_diffrn_reflns_limit_h_max 11
_diffrn_reflns_limit_h_min -11
_diffrn_reflns_limit_k_max 24
_diffrn_reflns_limit_k_min -22
_diffrn_reflns_limit_l_max 15
_diffrn_reflns_limit_l_min -27
_diffrn_reflns_number 34075
_diffrn_reflns_point_group_measured_fraction_full 0.999
_diffrn_reflns_point_group_measured_fraction_max 0.997
_diffrn_reflns_theta_full 53.594
_diffrn_reflns_theta_max 53.997
_diffrn_reflns_theta_min 2.543
_exptl_absorpt_coefficient_mu 6.864
_exptl_absorpt_correction_T_max 0.3012
_exptl_absorpt_correction_T_min 0.1857
_exptl_absorpt_correction_type analytical
_exptl_absorpt_process_details
'SADABS-2016/2 (Bruker,2016/2) was used for absorption correction. wR2(int) was 0.0884 before and 0.0618 after correction. The Ratio of minimum to maximum transmission is 0.6165. The \l/2 correction factor is Not present.'
_exptl_crystal_colour 'clear light yellow'
_exptl_crystal_colour_lustre clear
_exptl_crystal_colour_modifier light
_exptl_crystal_colour_primary yellow
_exptl_crystal_density_diffrn 1.438
_exptl_crystal_description block
_exptl_crystal_F_000 2044
_exptl_crystal_preparation 'Magnetic properties'
_exptl_crystal_recrystallization_method 'Pentane vapor diffusion into THF solution.'
_exptl_crystal_size_max 0.1
_exptl_crystal_size_mid 0.075
_exptl_crystal_size_min 0.06
_refine_diff_density_max 1.347
_refine_diff_density_min -1.072
_refine_diff_density_rms 0.090
_refine_ls_extinction_method none
_refine_ls_goodness_of_fit_ref 1.061
_refine_ls_hydrogen_treatment constr
_refine_ls_matrix_type full
_refine_ls_number_parameters 548
_refine_ls_number_reflns 8303
_refine_ls_number_restraints 1
_refine_ls_restrained_S_all 1.061
_refine_ls_R_factor_all 0.0552
_refine_ls_R_factor_gt 0.0422
_refine_ls_shift/su_max 0.002
_refine_ls_shift/su_mean 0.000
_refine_ls_structure_factor_coef Fsqd
_refine_ls_weighting_details 'w=1/[\s^2^(Fo^2^)+(0.0368P)^2^+7.5139P] where P=(Fo^2^+2Fc^2^)/3'
_refine_ls_weighting_scheme calc
_refine_ls_wR_factor_gt 0.0953
_refine_ls_wR_factor_ref 0.0996
_reflns_Friedel_coverage 0.000
_reflns_number_gt 6926
_reflns_number_total 8303
_reflns_threshold_expression 'I > 2\s(I)'
_cod_data_source_file c9cp03936h2.cif
_cod_data_source_block jr_386
_cod_database_code 7234678
_shelx_shelxl_version_number 2018/3
_shelx_space_group_comment
;
The symmetry employed for this shelxl refinement is uniquely defined
by the following loop, which should always be used as a source of
symmetry information in preference to the above space-group names.
They are only intended as comments.
;
_shelx_estimated_absorpt_t_max 0.684
_shelx_estimated_absorpt_t_min 0.547
_olex2_refinement_description
;
1. Fixed Uiso
 At 1.2 times of:
  All C(H) groups, All C(H,H) groups
2. Restrained distances
 C48B-C47B \\sim C47A-C48A
 with sigma of 0.01
3. Uiso/Uaniso restraints and constraints
Uanis(C48A) = Uanis(C48B)
Uanis(C47B) = Uanis(C47A)
Uanis(O8A) = Uanis(O8B)
Uanis(C46A) = Uanis(C46B)
Uanis(C45A) = Uanis(C45B)
Uanis(O7A) = Uanis(O7B)
Uanis(C44A) = Uanis(C44B)
Uanis(C43A) = Uanis(C43B)
4. Others
 Sof(O7B)=Sof(O8B)=Sof(C43B)=Sof(H43A)=Sof(H43B)=Sof(C44B)=Sof(H44A)=Sof(H44B)=
 Sof(C45B)=Sof(H45A)=Sof(H45B)=Sof(C46B)=Sof(H46A)=Sof(H46B)=Sof(C47B)=
 Sof(H47A)=Sof(H47B)=Sof(C48B)=Sof(H48A)=Sof(H48B)=1-FVAR(1)
 Sof(O7A)=Sof(O8A)=Sof(C43A)=Sof(H43C)=Sof(H43D)=Sof(C44A)=Sof(H44C)=Sof(H44D)=
 Sof(C45A)=Sof(H45C)=Sof(H45D)=Sof(C46A)=Sof(H46C)=Sof(H46D)=Sof(C47A)=
 Sof(H47C)=Sof(H47D)=Sof(C48A)=Sof(H48C)=Sof(H48D)=FVAR(1)
5.a Secondary CH2 refined with riding coordinates:
 C23(H23A,H23B), C24(H24A,H24B), C25(H25A,H25B), C26(H26A,H26B), C27(H27A,
 H27B), C28(H28A,H28B), C37(H37A,H37B), C38(H38A,H38B), C39(H39A,H39B),
 C40(H40A,H40B), C41(H41A,H41B), C42(H42A,H42B), C43B(H43A,H43B), C44B(H44A,
 H44B), C45B(H45A,H45B), C46B(H46A,H46B), C47B(H47A,H47B), C48B(H48A,H48B),
 C29(H29A,H29B), C30(H30A,H30B), C31(H31A,H31B), C32(H32A,H32B), C33(H33A,H33B),
  C34(H34A,H34B), C35(H35A,H35B), C36(H36A,H36B), C9(H9A,H9B), C10(H10A,H10B),
 C11(H11A,H11B), C12(H12A,H12B), C13(H13A,H13B), C14(H14A,H14B), C43A(H43C,
 H43D), C44A(H44C,H44D), C45A(H45C,H45D), C46A(H46C,H46D), C47A(H47C,H47D),
 C48A(H48C,H48D)
5.b Aromatic/amide H refined with riding coordinates:
 C15(H15), C16(H16), C19(H19), C20(H20), C1(H1), C2(H2), C5(H5), C6(H6)
;
_olex2_submission_special_instructions 'No special instructions were received'

loop_
_space_group_symop_operation_xyz
'x, y, z'
'-x+1/2, y+1/2, -z+1/2'
'-x, -y, -z'
'x-1/2, -y-1/2, z-1/2'

loop_
_atom_site_label
_atom_site_type_symbol
_atom_site_fract_x
_atom_site_fract_y
_atom_site_fract_z
_atom_site_U_iso_or_equiv
_atom_site_adp_type
_atom_site_occupancy
_atom_site_site_symmetry_order
_atom_site_calc_flag
_atom_site_refinement_flags_posn
_atom_site_refinement_flags_occupancy
_atom_site_disorder_assembly
_atom_site_disorder_group
Er1 Er 0.70753(2) 0.18473(2) 0.69781(2) 0.02118(8) Uani 1 1 d . . . .
K1 K 0.54586(9) 0.36815(5) 0.57829(4) 0.0270(2) Uani 1 1 d . . . .
O3 O 0.3549(3) 0.43966(19) 0.64874(17) 0.0551(10) Uani 1 1 d . . . .
O4 O 0.2517(3) 0.35813(15) 0.55774(12) 0.0294(6) Uani 1 1 d . . . .
O5 O 0.4355(3) 0.29266(16) 0.48607(12) 0.0330(7) Uani 1 1 d . . . .
O6 O 0.6939(3) 0.35129(19) 0.47392(13) 0.0410(8) Uani 1 1 d . . . .
C15 C 0.8317(4) 0.2673(2) 0.63103(16) 0.0262(9) Uani 1 1 d . . . .
H15 H 0.924067 0.277722 0.625024 0.031 Uiso 1 1 calc R . . .
C16 C 0.7837(4) 0.2159(2) 0.59380(17) 0.0289(10) Uani 1 1 d . . . .
H16 H 0.852376 0.199580 0.569796 0.035 Uiso 1 1 calc R . . .
C17 C 0.6586(4) 0.1825(2) 0.58330(17) 0.0291(9) Uani 1 1 d . . . .
C18 C 0.5291(4) 0.1879(2) 0.60817(17) 0.0273(9) Uani 1 1 d . . . .
C19 C 0.4750(4) 0.2271(2) 0.65230(17) 0.0257(9) Uani 1 1 d . . . .
H19 H 0.382530 0.216773 0.658123 0.031 Uiso 1 1 calc R . . .
C20 C 0.5242(4) 0.2780(2) 0.69012(17) 0.0259(9) Uani 1 1 d . . . .
H20 H 0.456546 0.293588 0.714948 0.031 Uiso 1 1 calc R . . .
C21 C 0.6497(4) 0.3114(2) 0.70009(17) 0.0252(9) Uani 1 1 d . . . .
C22 C 0.7783(4) 0.3071(2) 0.67462(17) 0.0273(9) Uani 1 1 d . . . .
C23 C 0.6572(4) 0.1241(3) 0.54149(19) 0.0360(11) Uani 1 1 d . . . .
H23A H 0.702160 0.084871 0.559877 0.043 Uiso 1 1 calc R . . .
H23B H 0.704192 0.135618 0.505611 0.043 Uiso 1 1 calc R . . .
C24 C 0.5066(5) 0.1104(4) 0.5277(3) 0.0595(17) Uani 1 1 d . . . .
H24A H 0.472797 0.136370 0.493413 0.071 Uiso 1 1 calc R . . .
H24B H 0.490459 0.062536 0.520125 0.071 Uiso 1 1 calc R . . .
C25 C 0.4391(4) 0.1325(3) 0.58212(19) 0.0339(10) Uani 1 1 d . . . .
H25A H 0.432998 0.095095 0.609918 0.041 Uiso 1 1 calc R . . .
H25B H 0.346410 0.149342 0.572459 0.041 Uiso 1 1 calc R . . .
C26 C 0.8765(4) 0.3546(2) 0.70706(18) 0.0301(10) Uani 1 1 d . . . .
H26A H 0.888154 0.395904 0.684320 0.036 Uiso 1 1 calc R . . .
H26B H 0.966389 0.333434 0.714128 0.036 Uiso 1 1 calc R . . .
C27 C 0.8109(4) 0.3698(2) 0.76480(19) 0.0313(10) Uani 1 1 d . . . .
H27A H 0.843521 0.338538 0.795690 0.038 Uiso 1 1 calc R . . .
H27B H 0.831088 0.415872 0.777675 0.038 Uiso 1 1 calc R . . .
C28 C 0.6587(4) 0.3606(2) 0.75085(19) 0.0307(10) Uani 1 1 d . . . .
H28A H 0.613121 0.342553 0.785003 0.037 Uiso 1 1 calc R . . .
H28B H 0.615729 0.403491 0.739538 0.037 Uiso 1 1 calc R . . .
C37 C 0.2143(5) 0.4320(2) 0.6356(2) 0.0362(11) Uani 1 1 d . . . .
H37A H 0.183139 0.465538 0.606435 0.043 Uiso 1 1 calc R . . .
H37B H 0.163048 0.438567 0.671285 0.043 Uiso 1 1 calc R . . .
C38 C 0.1893(5) 0.3639(2) 0.61216(19) 0.0337(10) Uani 1 1 d . . . .
H38A H 0.227718 0.330381 0.639863 0.040 Uiso 1 1 calc R . . .
H38B H 0.090382 0.355865 0.606850 0.040 Uiso 1 1 calc R . . .
C39 C 0.2237(4) 0.2958(2) 0.5310(2) 0.0350(11) Uani 1 1 d . . . .
H39A H 0.124428 0.290195 0.524473 0.042 Uiso 1 1 calc R . . .
H39B H 0.257836 0.259490 0.556853 0.042 Uiso 1 1 calc R . . .
C40 C 0.2914(4) 0.2927(3) 0.4741(2) 0.0381(11) Uani 1 1 d . . . .
H40A H 0.263687 0.251680 0.452803 0.046 Uiso 1 1 calc R . . .
H40B H 0.264739 0.331518 0.449701 0.046 Uiso 1 1 calc R . . .
C41 C 0.5081(5) 0.2884(3) 0.43382(19) 0.0402(12) Uani 1 1 d . . . .
H41A H 0.485666 0.326919 0.408339 0.048 Uiso 1 1 calc R . . .
H41B H 0.482409 0.247178 0.412373 0.048 Uiso 1 1 calc R . . .
C42 C 0.6562(5) 0.2878(3) 0.4499(2) 0.0442(13) Uani 1 1 d . . . .
H42A H 0.676793 0.252298 0.478820 0.053 Uiso 1 1 calc R . . .
H42B H 0.708436 0.278751 0.414877 0.053 Uiso 1 1 calc R . . .
O7B O 0.785(3) 0.4457(11) 0.5690(10) 0.033(3) Uani 0.456(5) 1 d . P A 2
O8B O 0.5541(12) 0.5122(7) 0.6032(6) 0.0365(17) Uani 0.456(5) 1 d . P A 2
C43B C 0.835(3) 0.3680(8) 0.4946(10) 0.026(3) Uani 0.456(5) 1 d . P A 2
H43A H 0.894918 0.362616 0.461506 0.032 Uiso 0.456(5) 1 calc R P A 2
H43B H 0.864227 0.335095 0.524735 0.032 Uiso 0.456(5) 1 calc R P A 2
C44B C 0.857(2) 0.4357(10) 0.5194(8) 0.033(3) Uani 0.456(5) 1 d . P A 2
H44A H 0.954813 0.442163 0.529073 0.039 Uiso 0.456(5) 1 calc R P A 2
H44B H 0.828558 0.469272 0.489663 0.039 Uiso 0.456(5) 1 calc R P A 2
C45B C 0.7877(19) 0.5094(11) 0.5921(9) 0.046(3) Uani 0.456(5) 1 d . P A 2
H45A H 0.775558 0.542146 0.560101 0.055 Uiso 0.456(5) 1 calc R P A 2
H45B H 0.877644 0.517385 0.611832 0.055 Uiso 0.456(5) 1 calc R P A 2
C46B C 0.6819(17) 0.5194(10) 0.6338(10) 0.052(4) Uani 0.456(5) 1 d . P A 2
H46A H 0.691118 0.486138 0.665529 0.062 Uiso 0.456(5) 1 calc R P A 2
H46B H 0.689893 0.564393 0.651224 0.062 Uiso 0.456(5) 1 calc R P A 2
C47B C 0.4378(14) 0.5390(5) 0.6358(4) 0.0382(17) Uani 0.456(5) 1 d D P A 2
H47A H 0.464712 0.582030 0.653824 0.046 Uiso 0.456(5) 1 calc R P A 2
H47B H 0.360012 0.547359 0.607993 0.046 Uiso 0.456(5) 1 calc R P A 2
C48B C 0.3946(13) 0.4933(5) 0.6817(5) 0.0411(19) Uani 0.456(5) 1 d D P A 2
H48A H 0.470600 0.482128 0.709611 0.049 Uiso 0.456(5) 1 calc R P A 2
H48B H 0.318351 0.511954 0.703099 0.049 Uiso 0.456(5) 1 calc R P A 2
O1 O 0.6542(5) 0.1520(2) 0.3729(2) 0.0736(13) Uani 1 1 d . . . .
C29 C 0.7308(7) 0.1684(3) 0.3234(3) 0.0611(16) Uani 1 1 d . . . .
H29A H 0.803692 0.200527 0.334483 0.073 Uiso 1 1 calc R . . .
H29B H 0.671251 0.188439 0.292298 0.073 Uiso 1 1 calc R . . .
C30 C 0.7903(5) 0.1047(3) 0.3029(2) 0.0439(12) Uani 1 1 d . . . .
H30A H 0.875926 0.093653 0.325044 0.053 Uiso 1 1 calc R . . .
H30B H 0.807287 0.106207 0.260756 0.053 Uiso 1 1 calc R . . .
C31 C 0.6784(5) 0.0560(3) 0.3158(2) 0.0406(11) Uani 1 1 d . . . .
H31A H 0.714647 0.010416 0.321454 0.049 Uiso 1 1 calc R . . .
H31B H 0.607112 0.055536 0.283984 0.049 Uiso 1 1 calc R . . .
C32 C 0.6243(6) 0.0834(3) 0.3717(2) 0.0485(13) Uani 1 1 d . . . .
H32A H 0.524996 0.076247 0.372479 0.058 Uiso 1 1 calc R . . .
H32B H 0.668380 0.060893 0.405943 0.058 Uiso 1 1 calc R . . .
O2 O 0.5896(4) 0.33822(18) 0.90808(16) 0.0520(9) Uani 1 1 d . . . .
C33 C 0.4933(5) 0.3449(3) 0.9520(2) 0.0435(12) Uani 1 1 d . . . .
H33A H 0.512321 0.312622 0.983890 0.052 Uiso 1 1 calc R . . .
H33B H 0.400085 0.337221 0.935540 0.052 Uiso 1 1 calc R . . .
C34 C 0.5081(6) 0.4143(3) 0.9740(3) 0.0604(16) Uani 1 1 d . . . .
H34A H 0.486904 0.417005 1.015664 0.072 Uiso 1 1 calc R . . .
H34B H 0.447517 0.444974 0.951317 0.072 Uiso 1 1 calc R . . .
C35 C 0.6551(5) 0.4306(3) 0.9656(2) 0.0429(12) Uani 1 1 d . . . .
H35A H 0.668591 0.479000 0.960212 0.051 Uiso 1 1 calc R . . .
H35B H 0.713950 0.414983 0.998891 0.051 Uiso 1 1 calc R . . .
C36 C 0.6816(5) 0.3926(3) 0.9110(2) 0.0460(12) Uani 1 1 d . . . .
H36A H 0.666993 0.421615 0.876384 0.055 Uiso 1 1 calc R . . .
H36B H 0.776444 0.376342 0.912071 0.055 Uiso 1 1 calc R . . .
C1 C 0.7690(4) 0.1899(2) 0.80876(16) 0.0231(8) Uani 1 1 d . . . .
H1 H 0.771306 0.223590 0.837832 0.028 Uiso 1 1 calc R . . .
C2 C 0.8938(4) 0.1852(2) 0.78050(17) 0.0241(8) Uani 1 1 d . . . .
H2 H 0.958237 0.217466 0.794133 0.029 Uiso 1 1 calc R . . .
C3 C 0.9444(4) 0.1439(2) 0.73688(18) 0.0251(9) Uani 1 1 d . . . .
C4 C 0.8910(4) 0.0907(2) 0.70288(18) 0.0256(9) Uani 1 1 d . . . .
C5 C 0.7641(4) 0.0576(2) 0.69800(18) 0.0258(9) Uani 1 1 d . . . .
H5 H 0.762652 0.023006 0.669787 0.031 Uiso 1 1 calc R . . .
C6 C 0.6388(4) 0.0641(2) 0.72546(17) 0.0239(9) Uani 1 1 d . . . .
H6 H 0.572415 0.033682 0.710321 0.029 Uiso 1 1 calc R . . .
C7 C 0.5886(4) 0.10449(19) 0.76946(16) 0.0197(8) Uani 1 1 d . . . .
C8 C 0.6425(4) 0.1571(2) 0.80447(16) 0.0204(8) Uani 1 1 d . . . .
C9 C 0.4412(4) 0.0942(2) 0.78426(18) 0.0244(9) Uani 1 1 d . . . .
H9A H 0.383271 0.087026 0.748453 0.029 Uiso 1 1 calc R . . .
H9B H 0.432180 0.055320 0.810323 0.029 Uiso 1 1 calc R . . .
C10 C 0.4021(4) 0.1579(2) 0.81468(19) 0.0303(10) Uani 1 1 d . . . .
H10A H 0.332974 0.149146 0.843730 0.036 Uiso 1 1 calc R . . .
H10B H 0.365835 0.191125 0.786234 0.036 Uiso 1 1 calc R . . .
C11 C 0.5341(4) 0.1817(2) 0.84414(18) 0.0275(9) Uani 1 1 d . . . .
H11A H 0.547068 0.162364 0.883668 0.033 Uiso 1 1 calc R . . .
H11B H 0.535819 0.230804 0.847191 0.033 Uiso 1 1 calc R . . .
C12 C 1.0892(4) 0.1582(3) 0.7183(2) 0.0345(10) Uani 1 1 d . . . .
H12A H 1.105070 0.206701 0.715467 0.041 Uiso 1 1 calc R . . .
H12B H 1.157177 0.138958 0.746521 0.041 Uiso 1 1 calc R . . .
C13 C 1.0980(4) 0.1255(3) 0.6591(2) 0.0405(12) Uani 1 1 d . . . .
H13A H 1.191132 0.109128 0.653099 0.049 Uiso 1 1 calc R . . .
H13B H 1.071415 0.156857 0.627355 0.049 Uiso 1 1 calc R . . .
C14 C 0.9977(4) 0.0678(2) 0.6613(2) 0.0370(11) Uani 1 1 d . . . .
H14A H 0.955904 0.058629 0.622140 0.044 Uiso 1 1 calc R . . .
H14B H 1.043720 0.026947 0.676104 0.044 Uiso 1 1 calc R . . .
O7A O 0.804(2) 0.4308(9) 0.5551(8) 0.033(3) Uani 0.544(5) 1 d . P A 1
O8A O 0.6052(10) 0.5023(6) 0.6136(5) 0.0365(17) Uani 0.544(5) 1 d . P A 1
C43A C 0.833(2) 0.3432(6) 0.4869(8) 0.026(3) Uani 0.544(5) 1 d . P A 1
H43C H 0.881391 0.327133 0.452637 0.032 Uiso 0.544(5) 1 calc R P A 1
H43D H 0.850611 0.312234 0.519921 0.032 Uiso 0.544(5) 1 calc R P A 1
C44A C 0.8742(16) 0.4131(7) 0.5028(6) 0.033(3) Uani 0.544(5) 1 d . P A 1
H44C H 0.973708 0.415855 0.510382 0.039 Uiso 0.544(5) 1 calc R P A 1
H44D H 0.848121 0.443980 0.470624 0.039 Uiso 0.544(5) 1 calc R P A 1
C45A C 0.8171(15) 0.5028(8) 0.5661(6) 0.046(3) Uani 0.544(5) 1 d . P A 1
H45C H 0.774595 0.528232 0.533227 0.055 Uiso 0.544(5) 1 calc R P A 1
H45D H 0.914080 0.515383 0.570470 0.055 Uiso 0.544(5) 1 calc R P A 1
C46A C 0.7469(17) 0.5176(8) 0.6211(8) 0.052(4) Uani 0.544(5) 1 d . P A 1
H46C H 0.787898 0.490782 0.653526 0.062 Uiso 0.544(5) 1 calc R P A 1
H46D H 0.758413 0.565213 0.631181 0.062 Uiso 0.544(5) 1 calc R P A 1
C47A C 0.5325(9) 0.5248(4) 0.6618(4) 0.0382(17) Uani 0.544(5) 1 d D P A 1
H47C H 0.550279 0.572741 0.668274 0.046 Uiso 0.544(5) 1 calc R P A 1
H47D H 0.564140 0.500414 0.697370 0.046 Uiso 0.544(5) 1 calc R P A 1
C48A C 0.3853(9) 0.5139(5) 0.6511(5) 0.0411(19) Uani 0.544(5) 1 d D P A 1
H48C H 0.355148 0.534883 0.613682 0.049 Uiso 0.544(5) 1 calc R P A 1
H48D H 0.334919 0.534769 0.682596 0.049 Uiso 0.544(5) 1 calc R P A 1

loop_
_atom_site_aniso_label
_atom_site_aniso_U_11
_atom_site_aniso_U_22
_atom_site_aniso_U_33
_atom_site_aniso_U_23
_atom_site_aniso_U_13
_atom_site_aniso_U_12
Er1 0.01638(12) 0.02296(13) 0.02429(12) 0.00162(10) 0.00187(8) 0.00061(10)
K1 0.0273(4) 0.0276(5) 0.0259(4) -0.0028(4) -0.0002(3) -0.0048(4)
O3 0.0379(19) 0.050(2) 0.077(3) -0.040(2) -0.0039(17) 0.0097(17)
O4 0.0269(15) 0.0299(17) 0.0318(15) -0.0024(13) 0.0063(12) -0.0014(13)
O5 0.0233(15) 0.050(2) 0.0255(14) -0.0076(14) -0.0034(11) 0.0056(14)
O6 0.0259(16) 0.066(3) 0.0316(16) 0.0105(16) 0.0025(13) 0.0004(16)
C15 0.0209(19) 0.036(3) 0.0223(19) 0.0083(18) 0.0027(15) -0.0068(18)
C16 0.022(2) 0.042(3) 0.0231(19) 0.0034(19) 0.0066(16) -0.0016(19)
C17 0.026(2) 0.040(3) 0.0215(19) -0.0009(19) 0.0024(16) -0.003(2)
C18 0.0191(19) 0.035(3) 0.028(2) 0.0065(19) -0.0034(15) 0.0000(19)
C19 0.0161(18) 0.033(3) 0.028(2) 0.0069(18) -0.0008(15) 0.0010(17)
C20 0.020(2) 0.030(2) 0.028(2) 0.0079(18) 0.0030(16) 0.0050(17)
C21 0.025(2) 0.023(2) 0.0269(19) 0.0057(18) -0.0009(16) -0.0016(18)
C22 0.029(2) 0.025(2) 0.027(2) 0.0094(18) -0.0015(16) -0.0017(18)
C23 0.031(2) 0.050(3) 0.027(2) -0.008(2) 0.0053(18) -0.007(2)
C24 0.040(3) 0.082(5) 0.058(3) -0.029(3) 0.011(3) -0.023(3)
C25 0.023(2) 0.042(3) 0.036(2) -0.004(2) -0.0028(18) -0.003(2)
C26 0.028(2) 0.026(2) 0.036(2) 0.0070(19) -0.0018(18) -0.0061(19)
C27 0.031(2) 0.021(2) 0.041(2) -0.0036(19) 0.0006(19) -0.0063(18)
C28 0.031(2) 0.022(2) 0.040(2) 0.0007(19) 0.0031(18) 0.0042(19)
C37 0.035(2) 0.037(3) 0.037(2) 0.002(2) 0.0084(19) 0.014(2)
C38 0.032(2) 0.035(3) 0.035(2) 0.006(2) 0.0103(18) 0.000(2)
C39 0.022(2) 0.036(3) 0.047(3) -0.005(2) -0.0026(19) -0.0043(19)
C40 0.029(2) 0.046(3) 0.038(2) -0.011(2) -0.0095(19) 0.002(2)
C41 0.041(3) 0.056(3) 0.023(2) -0.010(2) 0.0001(19) 0.007(2)
C42 0.038(3) 0.062(4) 0.033(2) 0.003(2) 0.011(2) 0.011(3)
O7B 0.046(6) 0.016(8) 0.036(9) -0.003(4) -0.008(6) -0.013(5)
O8B 0.048(7) 0.023(4) 0.037(4) 0.000(3) -0.017(4) 0.000(4)
C43B 0.023(2) 0.028(10) 0.029(5) 0.001(7) 0.005(3) 0.000(7)
C44B 0.029(5) 0.037(10) 0.032(8) 0.009(5) 0.000(5) -0.010(6)
C45B 0.040(7) 0.032(5) 0.063(10) 0.007(8) -0.009(6) -0.014(5)
C46B 0.048(9) 0.029(4) 0.075(9) -0.011(5) -0.029(9) -0.006(8)
C47B 0.064(5) 0.020(4) 0.030(4) -0.008(3) -0.007(3) 0.002(3)
C48B 0.064(5) 0.016(5) 0.045(5) 0.005(4) 0.014(5) 0.007(4)
O1 0.076(3) 0.050(3) 0.097(3) -0.031(2) 0.032(3) -0.011(2)
C29 0.074(4) 0.031(3) 0.078(4) 0.004(3) -0.012(3) -0.006(3)
C30 0.041(3) 0.046(3) 0.045(3) -0.001(2) 0.007(2) -0.013(2)
C31 0.032(2) 0.039(3) 0.051(3) -0.007(2) 0.001(2) -0.003(2)
C32 0.046(3) 0.054(4) 0.045(3) -0.004(3) 0.004(2) -0.010(3)
O2 0.066(2) 0.037(2) 0.055(2) -0.0121(17) 0.0239(18) -0.0119(18)
C33 0.045(3) 0.040(3) 0.047(3) 0.002(2) 0.010(2) 0.001(2)
C34 0.056(4) 0.061(4) 0.066(4) -0.007(3) 0.018(3) -0.003(3)
C35 0.043(3) 0.038(3) 0.048(3) 0.002(2) 0.001(2) 0.002(2)
C36 0.047(3) 0.038(3) 0.055(3) -0.001(2) 0.018(2) -0.002(2)
C1 0.023(2) 0.025(2) 0.0211(18) 0.0047(17) -0.0012(15) -0.0025(17)
C2 0.0158(18) 0.024(2) 0.032(2) 0.0052(18) -0.0065(15) -0.0020(17)
C3 0.0117(18) 0.027(2) 0.037(2) 0.0069(18) 0.0012(16) 0.0004(16)
C4 0.0181(19) 0.024(2) 0.035(2) 0.0027(18) 0.0033(16) 0.0036(17)
C5 0.0228(19) 0.022(2) 0.033(2) -0.0027(18) 0.0047(16) 0.0046(17)
C6 0.0192(19) 0.020(2) 0.033(2) -0.0014(17) 0.0009(16) -0.0010(16)
C7 0.0131(17) 0.017(2) 0.0287(19) 0.0028(16) 0.0019(15) -0.0014(15)
C8 0.0180(19) 0.019(2) 0.0241(18) 0.0063(16) 0.0015(15) 0.0021(16)
C9 0.0178(19) 0.025(2) 0.031(2) -0.0003(17) 0.0045(16) -0.0027(17)
C10 0.017(2) 0.038(3) 0.036(2) -0.006(2) 0.0040(17) -0.0009(18)
C11 0.024(2) 0.029(2) 0.030(2) 0.0001(19) 0.0076(16) -0.0010(19)
C12 0.016(2) 0.038(3) 0.050(3) 0.005(2) 0.0046(18) -0.0031(19)
C13 0.022(2) 0.052(3) 0.049(3) 0.009(2) 0.015(2) 0.008(2)
C14 0.024(2) 0.039(3) 0.049(3) -0.002(2) 0.0107(19) 0.008(2)
O7A 0.046(6) 0.016(8) 0.036(9) -0.003(4) -0.008(6) -0.013(5)
O8A 0.048(7) 0.023(4) 0.037(4) 0.000(3) -0.017(4) 0.000(4)
C43A 0.023(2) 0.028(10) 0.029(5) 0.001(7) 0.005(3) 0.000(7)
C44A 0.029(5) 0.037(10) 0.032(8) 0.009(5) 0.000(5) -0.010(6)
C45A 0.040(7) 0.032(5) 0.063(10) 0.007(8) -0.009(6) -0.014(5)
C46A 0.048(9) 0.029(4) 0.075(9) -0.011(5) -0.029(9) -0.006(8)
C47A 0.064(5) 0.020(4) 0.030(4) -0.008(3) -0.007(3) 0.002(3)
C48A 0.064(5) 0.016(5) 0.045(5) 0.005(4) 0.014(5) 0.007(4)

loop_
_atom_type_symbol
_atom_type_description
_atom_type_scat_dispersion_real
_atom_type_scat_dispersion_imag
_atom_type_scat_source
C C 0.0137 0.0070 'International Tables Vol C Tables 4.2.6.8 and 6.1.1.4'
H H 0.0000 0.0000 'International Tables Vol C Tables 4.2.6.8 and 6.1.1.4'
Er Er -10.7818 8.7525 'International Tables Vol C Tables 4.2.6.8 and 6.1.1.4'
K K 0.3778 0.8310 'International Tables Vol C Tables 4.2.6.8 and 6.1.1.4'
O O 0.0389 0.0250 'International Tables Vol C Tables 4.2.6.8 and 6.1.1.4'

loop_
_geom_angle_atom_site_label_1
_geom_angle_atom_site_label_2
_geom_angle_atom_site_label_3
_geom_angle
C15 Er1 C16 31.37(13)
C15 Er1 C19 89.08(13)
C15 Er1 C20 81.05(13)
C15 Er1 C21 59.91(13)
C15 Er1 C22 31.15(13)
C15 Er1 C4 98.32(13)
C15 Er1 C5 121.21(13)
C15 Er1 C6 150.70(13)
C16 Er1 C19 80.77(13)
C16 Er1 C22 59.90(14)
C16 Er1 C4 89.27(13)
C16 Er1 C5 99.53(14)
C20 Er1 C16 89.58(13)
C20 Er1 C19 31.40(13)
C20 Er1 C21 31.54(13)
C20 Er1 C22 60.04(13)
C20 Er1 C4 178.65(13)
C20 Er1 C5 148.27(13)
C21 Er1 C16 81.76(14)
C21 Er1 C19 60.18(13)
C21 Er1 C22 31.59(13)
C21 Er1 C4 148.82(13)
C21 Er1 C5 178.70(12)
C22 Er1 C19 81.37(13)
C1 Er1 C15 117.23(13)
C1 Er1 C16 145.52(13)
C1 Er1 C19 122.72(12)
C1 Er1 C20 99.70(13)
C1 Er1 C21 89.01(13)
C1 Er1 C22 96.28(13)
C1 Er1 C3 60.44(13)
C1 Er1 C4 81.65(13)
C1 Er1 C5 89.84(13)
C1 Er1 C6 81.37(13)
C2 Er1 C15 95.34(13)
C2 Er1 C16 116.58(13)
C2 Er1 C19 150.84(13)
C2 Er1 C20 121.04(13)
C2 Er1 C21 97.48(13)
C2 Er1 C22 87.63(13)
C2 Er1 C1 31.83(12)
C2 Er1 C3 31.60(13)
C2 Er1 C4 60.16(13)
C2 Er1 C5 81.84(13)
C2 Er1 C6 90.50(13)
C3 Er1 C15 88.05(13)
C3 Er1 C16 95.79(13)
C3 Er1 C19 176.55(12)
C3 Er1 C20 149.51(14)
C3 Er1 C21 119.71(13)
C3 Er1 C22 97.11(13)
C3 Er1 C4 31.42(13)
C3 Er1 C5 60.12(13)
C3 Er1 C6 82.01(12)
C4 Er1 C19 147.58(13)
C4 Er1 C22 119.87(13)
C4 Er1 C5 31.42(13)
C5 Er1 C19 120.08(13)
C5 Er1 C22 149.25(13)
C6 Er1 C16 122.34(14)
C6 Er1 C19 99.63(13)
C6 Er1 C20 119.94(13)
C6 Er1 C21 147.55(12)
C6 Er1 C22 177.63(12)
C6 Er1 C4 60.21(12)
C6 Er1 C5 31.54(12)
O3 K1 O4 57.53(9)
O3 K1 C19 88.94(11)
O3 K1 C20 76.29(12)
O3 K1 C21 82.99(11)
O3 K1 C22 104.73(11)
O3 K1 O8B 54.7(3)
O4 K1 C19 78.37(9)
O4 K1 C20 89.36(9)
O4 K1 C21 113.50(10)
O4 K1 C22 136.57(10)
O4 K1 O8B 96.7(2)
O5 K1 O3 116.76(9)
O5 K1 O4 59.29(8)
O5 K1 O6 59.93(9)
O5 K1 C19 81.00(10)
O5 K1 C20 105.49(11)
O5 K1 C21 125.31(11)
O5 K1 C22 122.34(10)
O5 K1 O7B 122.6(4)
O5 K1 O8B 133.4(2)
O5 K1 O7A 114.3(3)
O5 K1 O8A 142.59(19)
O6 K1 O3 152.04(12)
O6 K1 O4 113.17(8)
O6 K1 C19 116.20(11)
O6 K1 C20 131.60(11)
O6 K1 C21 122.66(10)
O6 K1 C22 98.58(10)
O6 K1 O8B 105.4(3)
O6 K1 O7A 54.4(3)
C20 K1 C19 24.57(10)
C20 K1 C22 47.25(10)
C21 K1 C19 47.04(10)
C21 K1 C20 25.97(11)
C21 K1 C22 25.08(10)
C22 K1 C19 60.83(10)
O7B K1 O3 109.2(3)
O7B K1 O4 147.7(5)
O7B K1 O6 63.2(3)
O7B K1 C19 133.4(6)
O7B K1 C20 117.6(6)
O7B K1 C21 91.6(6)
O7B K1 C22 72.9(6)
O7B K1 O8B 57.3(4)
O8B K1 C19 136.6(3)
O8B K1 C20 114.1(3)
O8B K1 C21 100.3(2)
O8B K1 C22 102.7(2)
O7A K1 O3 118.7(2)
O7A K1 O4 150.4(4)
O7A K1 C19 130.9(4)
O7A K1 C20 119.3(4)
O7A K1 C21 93.9(4)
O7A K1 C22 72.6(4)
O8A K1 O3 60.6(3)
O8A K1 O4 107.4(2)
O8A K1 O6 103.9(3)
O8A K1 C19 133.5(2)
O8A K1 C20 109.3(2)
O8A K1 C21 92.1(2)
O8A K1 C22 91.92(17)
O8A K1 O7A 58.4(3)
C37 O3 K1 118.6(3)
C37 O3 C48A 107.7(5)
C48B O3 K1 121.4(5)
C48B O3 C37 117.3(6)
C48A O3 K1 111.8(4)
C38 O4 K1 108.5(2)
C39 O4 K1 107.6(2)
C39 O4 C38 111.7(3)
C40 O5 K1 119.7(2)
C41 O5 K1 118.6(3)
C41 O5 C40 111.6(3)
C42 O6 K1 107.0(2)
C42 O6 C43B 123.2(7)
C43B O6 K1 102.0(9)
C43A O6 K1 111.4(7)
C43A O6 C42 102.3(5)
Er1 C15 H15 134.8
C16 C15 Er1 74.7(2)
C16 C15 H15 111.8
C22 C15 Er1 75.0(2)
C22 C15 H15 111.8
C22 C15 C16 136.4(4)
Er1 C16 H16 133.6
C15 C16 Er1 74.0(2)
C15 C16 H16 112.1
C15 C16 C17 135.8(4)
C17 C16 Er1 76.0(2)
C17 C16 H16 112.1
C16 C17 Er1 72.8(2)
C16 C17 C18 133.2(4)
C16 C17 C23 117.2(4)
C18 C17 Er1 74.2(2)
C18 C17 C23 109.3(4)
C23 C17 Er1 129.6(3)
C17 C18 Er1 74.6(2)
C17 C18 C25 107.5(4)
C19 C18 Er1 73.4(2)
C19 C18 C17 135.0(4)
C19 C18 C25 117.2(4)
C25 C18 Er1 129.8(3)
Er1 C19 K1 105.98(13)
Er1 C19 H19 134.5
K1 C19 H19 118.2
C18 C19 Er1 75.7(2)
C18 C19 K1 90.8(2)
C18 C19 H19 112.1
C18 C19 C20 135.8(4)
C20 C19 Er1 73.7(2)
C20 C19 K1 68.3(2)
C20 C19 H19 112.1
Er1 C20 K1 113.34(14)
Er1 C20 H20 134.5
K1 C20 H20 111.9
C19 C20 Er1 74.9(2)
C19 C20 K1 87.1(2)
C19 C20 H20 112.2
C19 C20 C21 135.7(4)
C21 C20 Er1 74.5(2)
C21 C20 K1 76.6(2)
C21 C20 H20 112.2
Er1 C21 K1 113.47(14)
C20 C21 Er1 74.0(2)
C20 C21 K1 77.4(2)
C20 C21 C22 133.8(4)
C20 C21 C28 116.8(4)
C22 C21 Er1 74.5(2)
C22 C21 K1 85.2(2)
C22 C21 C28 109.3(4)
C28 C21 Er1 129.9(3)
C28 C21 K1 116.6(3)
Er1 C22 K1 107.36(13)
C15 C22 Er1 73.9(2)
C15 C22 K1 90.3(2)
C15 C22 C21 134.3(4)
C15 C22 C26 117.0(4)
C21 C22 Er1 73.9(2)
C21 C22 K1 69.7(2)
C21 C22 C26 108.5(4)
C26 C22 Er1 131.0(3)
C26 C22 K1 119.5(3)
C17 C23 H23A 110.8
C17 C23 H23B 110.8
C17 C23 C24 104.5(4)
H23A C23 H23B 108.9
C24 C23 H23A 110.8
C24 C23 H23B 110.8
C23 C24 H24A 111.0
C23 C24 H24B 111.0
H24A C24 H24B 109.0
C25 C24 C23 103.7(4)
C25 C24 H24A 111.0
C25 C24 H24B 111.0
C18 C25 H25A 110.6
C18 C25 H25B 110.6
C24 C25 C18 105.6(4)
C24 C25 H25A 110.6
C24 C25 H25B 110.6
H25A C25 H25B 108.8
C22 C26 H26A 110.7
C22 C26 H26B 110.7
C22 C26 C27 105.3(3)
H26A C26 H26B 108.8
C27 C26 H26A 110.7
C27 C26 H26B 110.7
C26 C27 H27A 110.9
C26 C27 H27B 110.9
H27A C27 H27B 109.0
C28 C27 C26 104.0(3)
C28 C27 H27A 110.9
C28 C27 H27B 110.9
C21 C28 C27 105.1(3)
C21 C28 H28A 110.7
C21 C28 H28B 110.7
C27 C28 H28A 110.7
C27 C28 H28B 110.7
H28A C28 H28B 108.8
O3 C37 H37A 109.9
O3 C37 H37B 109.9
O3 C37 C38 108.8(4)
H37A C37 H37B 108.3
C38 C37 H37A 109.9
C38 C37 H37B 109.9
O4 C38 C37 108.8(4)
O4 C38 H38A 109.9
O4 C38 H38B 109.9
C37 C38 H38A 109.9
C37 C38 H38B 109.9
H38A C38 H38B 108.3
O4 C39 H39A 109.8
O4 C39 H39B 109.8
O4 C39 C40 109.3(4)
H39A C39 H39B 108.3
C40 C39 H39A 109.8
C40 C39 H39B 109.8
O5 C40 C39 108.0(3)
O5 C40 H40A 110.1
O5 C40 H40B 110.1
C39 C40 H40A 110.1
C39 C40 H40B 110.1
H40A C40 H40B 108.4
O5 C41 H41A 110.0
O5 C41 H41B 110.0
O5 C41 C42 108.4(3)
H41A C41 H41B 108.4
C42 C41 H41A 110.0
C42 C41 H41B 110.0
O6 C42 C41 108.8(4)
O6 C42 H42A 109.9
O6 C42 H42B 109.9
C41 C42 H42A 109.9
C41 C42 H42B 109.9
H42A C42 H42B 108.3
C44B O7B K1 116.2(14)
C44B O7B C45B 116(2)
C45B O7B K1 118.9(15)
C46B O8B K1 102.2(10)
C46B O8B C47B 113.4(15)
C47B O8B K1 115.7(9)
K1 C43B H43A 161.6
K1 C43B H43B 80.6
O6 C43B K1 53.5(8)
O6 C43B H43A 108.2
O6 C43B H43B 108.2
O6 C43B C44B 116.5(16)
H43A C43B H43B 107.3
C44B C43B K1 84.1(12)
C44B C43B H43A 108.2
C44B C43B H43B 108.2
O7B C44B C43B 112.1(18)
O7B C44B H44A 109.2
O7B C44B H44B 109.2
C43B C44B H44A 109.2
C43B C44B H44B 109.2
H44A C44B H44B 107.9
O7B C45B H45A 109.2
O7B C45B H45B 109.2
O7B C45B C46B 112.0(19)
H45A C45B H45B 107.9
C46B C45B H45A 109.2
C46B C45B H45B 109.2
K1 C46B H46A 72.8
K1 C46B H46B 162.2
O8B C46B K1 54.7(9)
O8B C46B C45B 107.7(18)
O8B C46B H46A 110.2
O8B C46B H46B 110.2
C45B C46B K1 85.2(12)
C45B C46B H46A 110.2
C45B C46B H46B 110.2
H46A C46B H46B 108.5
O8B C47B H47A 109.0
O8B C47B H47B 109.0
H47A C47B H47B 107.8
C48B C47B O8B 112.7(10)
C48B C47B H47A 109.0
C48B C47B H47B 109.0
O3 C48B C47B 100.4(9)
O3 C48B H48A 111.7
O3 C48B H48B 111.7
C47B C48B H48A 111.7
C47B C48B H48B 111.7
H48A C48B H48B 109.5
C32 O1 C29 109.1(4)
O1 C29 H29A 110.5
O1 C29 H29B 110.5
O1 C29 C30 106.3(5)
H29A C29 H29B 108.7
C30 C29 H29A 110.5
C30 C29 H29B 110.5
C29 C30 H30A 111.5
C29 C30 H30B 111.5
C29 C30 C31 101.1(4)
H30A C30 H30B 109.4
C31 C30 H30A 111.5
C31 C30 H30B 111.5
C30 C31 H31A 111.2
C30 C31 H31B 111.2
C30 C31 C32 102.6(4)
H31A C31 H31B 109.2
C32 C31 H31A 111.2
C32 C31 H31B 111.2
O1 C32 C31 106.9(4)
O1 C32 H32A 110.3
O1 C32 H32B 110.3
C31 C32 H32A 110.3
C31 C32 H32B 110.3
H32A C32 H32B 108.6
C36 O2 C33 109.8(4)
O2 C33 H33A 110.6
O2 C33 H33B 110.6
O2 C33 C34 105.7(4)
H33A C33 H33B 108.7
C34 C33 H33A 110.6
C34 C33 H33B 110.6
C33 C34 H34A 111.0
C33 C34 H34B 111.0
C33 C34 C35 104.0(5)
H34A C34 H34B 109.0
C35 C34 H34A 111.0
C35 C34 H34B 111.0
C34 C35 H35A 111.5
C34 C35 H35B 111.5
H35A C35 H35B 109.3
C36 C35 C34 101.6(4)
C36 C35 H35A 111.5
C36 C35 H35B 111.5
O2 C36 C35 107.2(4)
O2 C36 H36A 110.3
O2 C36 H36B 110.3
C35 C36 H36A 110.3
C35 C36 H36B 110.3
H36A C36 H36B 108.5
Er1 C1 H1 135.7
C2 C1 Er1 73.6(2)
C2 C1 H1 112.0
C8 C1 Er1 75.3(2)
C8 C1 H1 112.0
C8 C1 C2 136.0(4)
Er1 C2 H2 133.4
C1 C2 Er1 74.6(2)
C1 C2 H2 112.6
C3 C2 Er1 74.8(2)
C3 C2 C1 134.8(4)
C3 C2 H2 112.6
C2 C3 Er1 73.6(2)
C2 C3 C4 134.8(4)
C2 C3 C12 116.7(4)
C4 C3 Er1 75.0(2)
C4 C3 C12 108.4(4)
C12 C3 Er1 132.6(3)
C3 C4 Er1 73.6(2)
C3 C4 C5 134.8(4)
C3 C4 C14 108.9(3)
C5 C4 Er1 74.3(2)
C5 C4 C14 116.2(4)
C14 C4 Er1 133.3(3)
Er1 C5 H5 135.8
C4 C5 Er1 74.3(2)
C4 C5 H5 112.6
C4 C5 C6 134.8(4)
C6 C5 Er1 73.8(2)
C6 C5 H5 112.6
Er1 C6 H6 133.9
C5 C6 Er1 74.7(2)
C5 C6 H6 112.1
C7 C6 Er1 75.0(2)
C7 C6 C5 135.7(4)
C7 C6 H6 112.1
C6 C7 Er1 73.8(2)
C6 C7 C8 134.8(3)
C6 C7 C9 116.9(3)
C8 C7 Er1 74.3(2)
C8 C7 C9 108.2(3)
C9 C7 Er1 133.1(3)
C1 C8 Er1 73.3(2)
C1 C8 C7 134.1(4)
C1 C8 C11 116.7(4)
C7 C8 Er1 74.3(2)
C7 C8 C11 109.1(3)
C11 C8 Er1 134.5(3)
C7 C9 H9A 110.8
C7 C9 H9B 110.8
H9A C9 H9B 108.9
C10 C9 C7 104.6(3)
C10 C9 H9A 110.8
C10 C9 H9B 110.8
C9 C10 H10A 111.0
C9 C10 H10B 111.0
C9 C10 C11 103.9(3)
H10A C10 H10B 109.0
C11 C10 H10A 111.0
C11 C10 H10B 111.0
C8 C11 H11A 111.0
C8 C11 H11B 111.0
C10 C11 C8 104.0(3)
C10 C11 H11A 111.0
C10 C11 H11B 111.0
H11A C11 H11B 109.0
C3 C12 H12A 110.7
C3 C12 H12B 110.7
H12A C12 H12B 108.8
C13 C12 C3 105.0(4)
C13 C12 H12A 110.7
C13 C12 H12B 110.7
C12 C13 H13A 111.0
C12 C13 H13B 111.0
C12 C13 C14 103.7(4)
H13A C13 H13B 109.0
C14 C13 H13A 111.0
C14 C13 H13B 111.0
C4 C14 C13 105.0(4)
C4 C14 H14A 110.8
C4 C14 H14B 110.8
C13 C14 H14A 110.8
C13 C14 H14B 110.8
H14A C14 H14B 108.8
C44A O7A K1 119.9(11)
C44A O7A C45A 109.9(15)
C45A O7A K1 117.6(10)
C46A O8A K1 114.9(9)
C47A O8A K1 114.6(7)
C47A O8A C46A 111.1(10)
O6 C43A H43C 111.6
O6 C43A H43D 111.6
O6 C43A C44A 101.1(11)
H43C C43A H43D 109.4
C44A C43A H43C 111.6
C44A C43A H43D 111.6
O7A C44A C43A 107.3(13)
O7A C44A H44C 110.3
O7A C44A H44D 110.3
C43A C44A H44C 110.3
C43A C44A H44D 110.3
H44C C44A H44D 108.5
O7A C45A H45C 110.2
O7A C45A H45D 110.2
O7A C45A C46A 107.5(13)
H45C C45A H45D 108.5
C46A C45A H45C 110.2
C46A C45A H45D 110.2
O8A C46A C45A 109.9(13)
O8A C46A H46C 109.7
O8A C46A H46D 109.7
C45A C46A H46C 109.7
C45A C46A H46D 109.7
H46C C46A H46D 108.2
O8A C47A H47C 109.6
O8A C47A H47D 109.6
O8A C47A C48A 110.4(8)
H47C C47A H47D 108.1
C48A C47A H47C 109.6
C48A C47A H47D 109.6
O3 C48A H48C 109.7
O3 C48A H48D 109.7
C47A C48A O3 110.0(7)
C47A C48A H48C 109.7
C47A C48A H48D 109.7
H48C C48A H48D 108.2

loop_
_geom_bond_atom_site_label_1
_geom_bond_atom_site_label_2
_geom_bond_distance
Er1 C15 2.602(4)
Er1 C16 2.611(4)
Er1 C19 2.618(4)
Er1 C20 2.603(4)
Er1 C21 2.610(4)
Er1 C22 2.617(4)
Er1 C1 2.594(4)
Er1 C2 2.581(4)
Er1 C3 2.596(4)
Er1 C4 2.615(4)
Er1 C5 2.615(4)
Er1 C6 2.603(4)
K1 O3 2.915(3)
K1 O4 2.923(3)
K1 O5 2.786(3)
K1 O6 2.881(3)
K1 C19 3.394(4)
K1 C20 3.158(4)
K1 C21 3.148(4)
K1 C22 3.345(4)
K1 O7B 2.84(3)
K1 O8B 2.952(15)
K1 O7A 2.91(2)
K1 O8A 2.867(12)
O3 C37 1.413(6)
O3 C48B 1.364(12)
O3 C48A 1.522(10)
O4 C38 1.422(5)
O4 C39 1.416(5)
O5 C40 1.434(5)
O5 C41 1.427(5)
O6 C42 1.433(7)
O6 C43B 1.49(2)
O6 C43A 1.40(2)
C15 H15 0.9500
C15 C16 1.410(6)
C15 C22 1.401(6)
C16 H16 0.9500
C16 C17 1.415(6)
C17 C18 1.425(6)
C17 C23 1.515(6)
C18 C19 1.407(6)
C18 C25 1.529(6)
C19 H19 0.9500
C19 C20 1.413(6)
C20 H20 0.9500
C20 C21 1.417(6)
C21 C22 1.423(6)
C21 C28 1.528(6)
C22 C26 1.529(6)
C23 H23A 0.9900
C23 H23B 0.9900
C23 C24 1.529(7)
C24 H24A 0.9900
C24 H24B 0.9900
C24 C25 1.508(7)
C25 H25A 0.9900
C25 H25B 0.9900
C26 H26A 0.9900
C26 H26B 0.9900
C26 C27 1.532(6)
C27 H27A 0.9900
C27 H27B 0.9900
C27 C28 1.530(6)
C28 H28A 0.9900
C28 H28B 0.9900
C37 H37A 0.9900
C37 H37B 0.9900
C37 C38 1.487(7)
C38 H38A 0.9900
C38 H38B 0.9900
C39 H39A 0.9900
C39 H39B 0.9900
C39 C40 1.495(7)
C40 H40A 0.9900
C40 H40B 0.9900
C41 H41A 0.9900
C41 H41B 0.9900
C41 C42 1.489(7)
C42 H42A 0.9900
C42 H42B 0.9900
O7B C44B 1.39(2)
O7B C45B 1.39(3)
O8B C46B 1.423(17)
O8B C47B 1.497(19)
C43B H43A 0.9900
C43B H43B 0.9900
C43B C44B 1.487(18)
C44B H44A 0.9900
C44B H44B 0.9900
C45B H45A 0.9900
C45B H45B 0.9900
C45B C46B 1.46(2)
C46B H46A 0.9900
C46B H46B 0.9900
C47B H47A 0.9900
C47B H47B 0.9900
C47B C48B 1.474(11)
C48B H48A 0.9900
C48B H48B 0.9900
O1 C29 1.431(8)
O1 C32 1.409(7)
C29 H29A 0.9900
C29 H29B 0.9900
C29 C30 1.494(8)
C30 H30A 0.9900
C30 H30B 0.9900
C30 C31 1.513(7)
C31 H31A 0.9900
C31 H31B 0.9900
C31 C32 1.517(7)
C32 H32A 0.9900
C32 H32B 0.9900
O2 C33 1.422(6)
O2 C36 1.420(6)
C33 H33A 0.9900
C33 H33B 0.9900
C33 C34 1.487(8)
C34 H34A 0.9900
C34 H34B 0.9900
C34 C35 1.506(8)
C35 H35A 0.9900
C35 H35B 0.9900
C35 C36 1.501(7)
C36 H36A 0.9900
C36 H36B 0.9900
C1 H1 0.9500
C1 C2 1.419(5)
C1 C8 1.411(6)
C2 H2 0.9500
C2 C3 1.410(6)
C3 C4 1.411(6)
C3 C12 1.536(5)
C4 C5 1.416(6)
C4 C14 1.523(6)
C5 H5 0.9500
C5 C6 1.418(6)
C6 H6 0.9500
C6 C7 1.403(6)
C7 C8 1.416(6)
C7 C9 1.521(5)
C8 C11 1.517(5)
C9 H9A 0.9900
C9 H9B 0.9900
C9 C10 1.517(6)
C10 H10A 0.9900
C10 H10B 0.9900
C10 C11 1.517(6)
C11 H11A 0.9900
C11 H11B 0.9900
C12 H12A 0.9900
C12 H12B 0.9900
C12 C13 1.515(7)
C13 H13A 0.9900
C13 H13B 0.9900
C13 C14 1.526(7)
C14 H14A 0.9900
C14 H14B 0.9900
O7A C44A 1.454(17)
O7A C45A 1.47(2)
O8A C46A 1.433(17)
O8A C47A 1.420(15)
C43A H43C 0.9900
C43A H43D 0.9900
C43A C44A 1.502(16)
C44A H44C 0.9900
C44A H44D 0.9900
C45A H45C 0.9900
C45A H45D 0.9900
C45A C46A 1.50(2)
C46A H46C 0.9900
C46A H46D 0.9900
C47A H47C 0.9900
C47A H47D 0.9900
C47A C48A 1.477(10)
C48A H48C 0.9900
C48A H48D 0.9900
